data_4064037
loop_
_publ_author_name
'Oya, Kazumasa'
'Seino, Hidetake'
'Akiizumi, Midori'
'Mizobe, Yasushi'

_publ_section_title
;
 Preparation of Incomplete Cubane-Type Ru2M(\m3-S)(\m2-Cl)3Clusters (M =
 Sb, Bi) and Isolation of the Ru2Sb Cluster Having a Novel \m3-SO Ligand.
 Functions in Oxygen Atom Transfer and Catalytic Oxidation of PPh3to
 O&#x2550;PPh3by Molecular O2
;
_journal_issue 11
_journal_name_full Organometallics
_journal_page_first 2939
_journal_paper_doi 10.1021/om101095a
_journal_volume 30
_journal_year 2011
_chemical_absolute_configuration 'CHOOSE rm ad rmad syn or unk'
_chemical_formula_moiety 'C22 H34 Cl8 Ru2 S Sb2 '
_chemical_formula_sum 'C22 H34 Cl8 Ru2 S Sb2'
_chemical_formula_weight 1059.83
_space_group_IT_number 4
_symmetry_cell_setting monoclinic
_symmetry_Int_Tables_number 4
_symmetry_space_group_name_Hall 'P 2yb'
_symmetry_space_group_name_H-M 'P 1 21 1'
_cell_angle_alpha 90.0000
_cell_angle_beta 105.4601(16)
_cell_angle_gamma 90.0000
_cell_formula_units_Z 2
_cell_length_a 8.467(3)
_cell_length_b 17.036(6)
_cell_length_c 12.359(5)
_cell_measurement_reflns_used 5060
_cell_measurement_temperature 293.1
_cell_measurement_theta_max 27.9
_cell_measurement_theta_min 3.4
_cell_volume 1718.2(11)
_computing_cell_refinement CrystalClear
_computing_data_collection CrystalClear
_computing_data_reduction CrystalStructure
_computing_publication_material 'CrystalStructure 3.8'
_computing_structure_refinement CRYSTALS
_computing_structure_solution 'DIRDIF99 (PATTY)'
_diffrn_ambient_temperature 293.1
_diffrn_detector_area_resol_mean 7.31
_diffrn_measured_fraction_theta_full 0.979
_diffrn_measured_fraction_theta_max 0.979
_diffrn_measurement_device_type 'Rigaku Mercury'
_diffrn_measurement_method \w
_diffrn_radiation_type 'Mo K\a'
_diffrn_radiation_wavelength 0.71070
_diffrn_reflns_av_R_equivalents 0.030
_diffrn_reflns_limit_h_max 10
_diffrn_reflns_limit_h_min -10
_diffrn_reflns_limit_k_max 22
_diffrn_reflns_limit_k_min -20
_diffrn_reflns_limit_l_max 15
_diffrn_reflns_limit_l_min -16
_diffrn_reflns_number 14076
_diffrn_reflns_theta_full 27.87
_diffrn_reflns_theta_max 27.87
_exptl_absorpt_coefficient_mu 3.111
_exptl_absorpt_correction_T_max 0.733
_exptl_absorpt_correction_T_min 0.542
_exptl_absorpt_correction_type multi-scan
_exptl_absorpt_process_details 'Jacobson, R. (1998) Private communication'
_exptl_crystal_colour darkbrown
_exptl_crystal_density_diffrn 2.048
_exptl_crystal_density_method 'not measured'
_exptl_crystal_description prism
_exptl_crystal_F_000 1016.00
_exptl_crystal_size_max 0.20
_exptl_crystal_size_mid 0.15
_exptl_crystal_size_min 0.10
_refine_diff_density_max 1.93
_refine_diff_density_min -1.30
_refine_ls_abs_structure_details 'Flack, H. D. (1983), Acta Cryst. A39, 876-881.  2679 Friedel Pairs'
_refine_ls_abs_structure_Flack 0.00(2)
_refine_ls_extinction_method none
_refine_ls_goodness_of_fit_ref 1.007
_refine_ls_hydrogen_treatment refall
_refine_ls_number_parameters 351
_refine_ls_number_reflns 6815
_refine_ls_R_factor_gt 0.0320
_refine_ls_shift/su_max 0.0000
_refine_ls_structure_factor_coef Fsqd
_refine_ls_weighting_details 'w = 1/[0.0010Fo^2^ + 0.4000\s(Fo^2^) + 0.0400]/(4Fo^2^)'
_refine_ls_weighting_scheme calc
_refine_ls_wR_factor_ref 0.1050
_reflns_number_gt 5427
_reflns_number_total 6815
_reflns_threshold_expression F^2^>2.0\s(F^2^)
_cod_data_source_file om101095a_si_002.cif
_cod_data_source_block '__[(Cp^RuCl)2Cl(SSbCl2)]_SbCl3_(3b_SbCl3)'
_cod_original_formula_sum 'C22 H34 Cl8 Ru2 S Sb2 '
_cod_database_code 4064037

loop_
_symmetry_equiv_pos_site_id
_symmetry_equiv_pos_as_xyz
1 +X,+Y,+Z
2 -X,1/2+Y,-Z

loop_
_atom_site_label
_atom_site_type_symbol
_atom_site_fract_x
_atom_site_fract_y
_atom_site_fract_z
_atom_site_U_iso_or_equiv
_atom_site_adp_type
_atom_site_occupancy
_atom_site_symmetry_multiplicity
_atom_site_calc_flag
_atom_site_refinement_flags
Sb(1) Sb 0.37326(7) 0.31518(6) 0.28522(5) 0.03975(14) Uani 1.00 1 d .
Sb(2) Sb -0.17882(7) 0.25895(6) 0.18589(4) 0.03789(14) Uani 1.00 1 d .
Ru(1) Ru 0.10783(7) 0.49944(6) 0.20949(5) 0.02920(14) Uani 1.00 1 d .
Ru(2) Ru 0.14679(7) 0.45460(6) 0.43841(5) 0.02938(13) Uani 1.00 1 d .
Cl(1) Cl 0.0789(2) 0.36642(12) 0.13453(16) 0.0417(5) Uani 1.00 1 d .
Cl(2) Cl 0.1398(2) 0.31260(13) 0.41369(16) 0.0442(5) Uani 1.00 1 d .
Cl(3) Cl -0.1019(2) 0.46653(13) 0.29470(15) 0.0372(4) Uani 1.00 1 d .
Cl(4) Cl 0.5130(2) 0.36667(16) 0.1480(2) 0.0563(7) Uani 1.00 1 d .
Cl(5) Cl 0.6275(3) 0.31219(17) 0.4366(2) 0.0695(7) Uani 1.00 1 d .
Cl(6) Cl -0.3746(3) 0.15650(17) 0.1887(2) 0.0655(8) Uani 1.00 1 d .
Cl(7) Cl 0.0327(3) 0.16399(15) 0.1949(2) 0.0588(7) Uani 1.00 1 d .
Cl(8) Cl -0.2564(3) 0.26345(17) -0.01191(17) 0.0571(6) Uani 1.00 1 d .
S(1) S 0.3427(2) 0.45581(13) 0.33920(15) 0.0327(4) Uani 1.00 1 d .
C(1) C -0.0010(9) 0.6132(4) 0.1431(6) 0.035(2) Uani 1.00 1 d .
C(2) C -0.0192(9) 0.5566(5) 0.0565(6) 0.040(2) Uani 1.00 1 d .
C(3) C 0.1402(10) 0.5373(5) 0.0447(7) 0.045(2) Uani 1.00 1 d .
C(4) C 0.2555(10) 0.5789(5) 0.1300(7) 0.042(2) Uani 1.00 1 d .
C(5) C 0.1692(9) 0.6259(5) 0.1920(6) 0.039(2) Uani 1.00 1 d .
C(6) C -0.1406(11) 0.6564(5) 0.1750(8) 0.049(2) Uani 1.00 1 d .
C(7) C -0.1995(14) 0.7219(7) 0.0881(10) 0.075(3) Uani 1.00 1 d .
C(8) C -0.1800(13) 0.5283(6) -0.0187(8) 0.063(3) Uani 1.00 1 d .
C(9) C 0.1747(15) 0.4889(7) -0.0468(9) 0.071(3) Uani 1.00 1 d .
C(10) C 0.4376(12) 0.5793(7) 0.1430(12) 0.079(4) Uani 1.00 1 d .
C(11) C 0.2466(14) 0.6871(6) 0.2768(8) 0.066(3) Uani 1.00 1 d .
C(12) C 0.2988(10) 0.4551(5) 0.6070(6) 0.042(2) Uani 1.00 1 d .
C(13) C 0.1328(12) 0.4361(5) 0.6129(6) 0.048(2) Uani 1.00 1 d .
C(14) C 0.0327(10) 0.4998(5) 0.5721(6) 0.042(2) Uani 1.00 1 d .
C(15) C 0.1309(9) 0.5605(4) 0.5405(6) 0.0342(19) Uani 1.00 1 d .
C(16) C 0.2932(9) 0.5335(5) 0.5646(6) 0.036(2) Uani 1.00 1 d .
C(17) C 0.4481(12) 0.4051(6) 0.6544(7) 0.056(2) Uani 1.00 1 d .
C(18) C 0.515(2) 0.4191(9) 0.7793(10) 0.118(5) Uani 1.00 1 d .
C(19) C 0.0812(17) 0.3618(6) 0.6603(9) 0.078(4) Uani 1.00 1 d .
C(20) C -0.1468(12) 0.5086(8) 0.5635(9) 0.075(3) Uani 1.00 1 d .
C(21) C 0.0674(13) 0.6409(5) 0.5059(8) 0.055(2) Uani 1.00 1 d .
C(22) C 0.4407(10) 0.5799(6) 0.5590(8) 0.055(2) Uani 1.00 1 d .
H(1) H -0.2277 0.6209 0.1731 0.060 Uiso 1.00 1 c R
H(2) H -0.1028 0.6781 0.2482 0.060 Uiso 1.00 1 c R
H(3) H -0.1395 0.7685 0.1136 0.092 Uiso 1.00 1 c R
H(4) H -0.3129 0.7313 0.0790 0.092 Uiso 1.00 1 c R
H(5) H -0.1824 0.7066 0.0181 0.092 Uiso 1.00 1 c R
H(6) H -0.1592 0.4930 -0.0729 0.072 Uiso 1.00 1 c R
H(7) H -0.2413 0.5718 -0.0558 0.072 Uiso 1.00 1 c R
H(8) H -0.2406 0.5021 0.0250 0.072 Uiso 1.00 1 c R
H(9) H 0.2896 0.4833 -0.0352 0.088 Uiso 1.00 1 c R
H(10) H 0.1289 0.5132 -0.1174 0.088 Uiso 1.00 1 c R
H(11) H 0.1265 0.4386 -0.0458 0.088 Uiso 1.00 1 c R
H(12) H 0.4878 0.6134 0.2032 0.096 Uiso 1.00 1 c R
H(13) H 0.4599 0.5974 0.0759 0.096 Uiso 1.00 1 c R
H(14) H 0.4802 0.5278 0.1594 0.096 Uiso 1.00 1 c R
H(15) H 0.1635 0.7140 0.3007 0.078 Uiso 1.00 1 c R
H(16) H 0.3050 0.7234 0.2437 0.078 Uiso 1.00 1 c R
H(17) H 0.3200 0.6629 0.3396 0.078 Uiso 1.00 1 c R
H(18) H 0.4189 0.3514 0.6413 0.063 Uiso 1.00 1 c R
H(19) H 0.5300 0.4180 0.6177 0.063 Uiso 1.00 1 c R
H(20) H 0.5928 0.4605 0.7918 0.121 Uiso 1.00 1 c R
H(21) H 0.5660 0.3726 0.8146 0.121 Uiso 1.00 1 c R
H(22) H 0.4270 0.4330 0.8098 0.121 Uiso 1.00 1 c R
H(23) H -0.0340 0.3636 0.6505 0.102 Uiso 1.00 1 c R
H(24) H 0.1351 0.3571 0.7380 0.102 Uiso 1.00 1 c R
H(25) H 0.1077 0.3179 0.6212 0.102 Uiso 1.00 1 c R
H(26) H -0.1834 0.5593 0.5355 0.093 Uiso 1.00 1 c R
H(27) H -0.1641 0.5019 0.6358 0.093 Uiso 1.00 1 c R
H(28) H -0.2063 0.4697 0.5140 0.093 Uiso 1.00 1 c R
H(29) H 0.1537 0.6730 0.4950 0.067 Uiso 1.00 1 c R
H(30) H 0.0250 0.6630 0.5629 0.067 Uiso 1.00 1 c R
H(31) H -0.0173 0.6379 0.4378 0.067 Uiso 1.00 1 c R
H(32) H 0.5371 0.5496 0.5877 0.065 Uiso 1.00 1 c R
H(33) H 0.4461 0.6263 0.6026 0.065 Uiso 1.00 1 c R
H(34) H 0.4323 0.5937 0.4832 0.065 Uiso 1.00 1 c R

loop_
_atom_site_aniso_label
_atom_site_aniso_U_11
_atom_site_aniso_U_22
_atom_site_aniso_U_33
_atom_site_aniso_U_12
_atom_site_aniso_U_13
_atom_site_aniso_U_23
Sb(1) 0.0431(3) 0.0268(2) 0.0484(3) 0.0037(2) 0.0104(2) -0.0049(2)
Sb(2) 0.0454(3) 0.0336(2) 0.0343(2) -0.0007(2) 0.0099(2) -0.0043(2)
Ru(1) 0.0280(2) 0.0269(3) 0.0325(2) -0.0009(2) 0.0078(2) 0.0016(2)
Ru(2) 0.0297(2) 0.0273(2) 0.0306(2) -0.0023(2) 0.0070(2) -0.0026(2)
Cl(1) 0.0503(11) 0.0318(9) 0.0426(10) -0.0054(8) 0.0116(8) -0.0066(7)
Cl(2) 0.0617(12) 0.0281(9) 0.0425(9) -0.0063(9) 0.0132(8) -0.0014(7)
Cl(3) 0.0281(8) 0.0437(11) 0.0396(9) -0.0028(7) 0.0085(6) 0.0016(7)
Cl(4) 0.0525(13) 0.0544(14) 0.0678(14) 0.0116(11) 0.0264(11) 0.0023(11)
Cl(5) 0.0624(15) 0.0517(14) 0.0782(17) 0.0173(13) -0.0094(12) -0.0036(12)
Cl(6) 0.0765(17) 0.0490(14) 0.0783(17) -0.0194(13) 0.0333(14) 0.0012(12)
Cl(7) 0.0642(14) 0.0399(12) 0.0689(15) 0.0110(11) 0.0117(11) -0.0096(10)
Cl(8) 0.0690(14) 0.0637(14) 0.0357(9) -0.0046(13) 0.0089(9) -0.0046(10)
S(1) 0.0304(8) 0.0299(9) 0.0370(8) 0.0008(8) 0.0077(6) -0.0016(7)
C(1) 0.038(4) 0.031(4) 0.038(3) 0.007(3) 0.015(3) 0.008(3)
C(2) 0.035(4) 0.043(4) 0.035(3) -0.003(3) -0.003(3) 0.009(3)
C(3) 0.047(4) 0.043(4) 0.049(4) -0.001(4) 0.020(3) 0.011(3)
C(4) 0.038(4) 0.033(4) 0.063(5) 0.009(3) 0.026(3) 0.020(3)
C(5) 0.040(4) 0.040(4) 0.033(3) -0.005(3) 0.004(3) 0.010(3)
C(6) 0.044(4) 0.046(5) 0.059(5) 0.020(4) 0.017(4) 0.007(4)
C(7) 0.078(7) 0.076(8) 0.077(7) 0.040(6) 0.032(6) 0.019(6)
C(8) 0.069(6) 0.060(6) 0.052(5) -0.012(5) -0.000(4) 0.008(4)
C(9) 0.100(8) 0.063(7) 0.056(6) 0.019(6) 0.031(6) 0.001(4)
C(10) 0.037(5) 0.067(7) 0.135(11) 0.004(5) 0.027(5) 0.049(7)
C(11) 0.079(7) 0.065(6) 0.052(5) -0.039(6) 0.012(5) 0.009(4)
C(12) 0.047(4) 0.045(4) 0.031(3) 0.013(4) 0.004(3) -0.011(3)
C(13) 0.065(5) 0.049(5) 0.034(4) -0.008(4) 0.021(3) 0.003(3)
C(14) 0.043(4) 0.050(4) 0.036(3) -0.012(4) 0.016(3) -0.015(3)
C(15) 0.046(4) 0.028(3) 0.031(3) -0.001(3) 0.015(3) -0.007(2)
C(16) 0.033(3) 0.039(4) 0.034(3) -0.002(3) 0.007(3) -0.010(3)
C(17) 0.058(5) 0.051(5) 0.050(5) 0.020(4) -0.004(4) 0.006(4)
C(18) 0.135(12) 0.103(11) 0.065(7) 0.035(9) -0.060(8) -0.015(7)
C(19) 0.135(11) 0.058(6) 0.061(6) -0.008(7) 0.060(7) 0.002(5)
C(20) 0.055(6) 0.095(9) 0.082(7) -0.021(6) 0.032(5) -0.038(7)
C(21) 0.072(6) 0.043(5) 0.052(5) 0.022(4) 0.016(4) 0.004(3)
C(22) 0.036(4) 0.063(6) 0.063(6) -0.015(4) 0.010(4) -0.019(4)

loop_
_atom_type_symbol
_atom_type_description
_atom_type_scat_dispersion_real
_atom_type_scat_dispersion_imag
_atom_type_scat_source
C C 0.003 0.002
;
International Tables for Crystallography
(1992, Vol. C, Tables 4.2.6.8 and 6.1.1.4)
;
H H 0.000 0.000
;
International Tables for Crystallography
(1992, Vol. C, Table 6.1.1.4)
;
S S 0.125 0.123
;
International Tables for Crystallography
(1992, Vol. C, Tables 4.2.6.8 and 6.1.1.4)
;
Cl Cl 0.148 0.159
;
International Tables for Crystallography
(1992, Vol. C, Tables 4.2.6.8 and 6.1.1.4)
;
Ru Ru -1.259 0.836
;
International Tables for Crystallography
(1992, Vol. C, Tables 4.2.6.8 and 6.1.1.4)
;
Sb Sb -0.587 1.546
;
International Tables for Crystallography
(1992, Vol. C, Tables 4.2.6.8 and 6.1.1.4)
;

loop_
_geom_angle_atom_site_label_1
_geom_angle_atom_site_label_2
_geom_angle_atom_site_label_3
_geom_angle
_geom_angle_publ_flag
Sb(1) Cl(1) Ru(1) 93.16(6) yes
Cl(2) Sb(1) Cl(1) 75.55(6) yes
Cl(4) Sb(1) Cl(1) 86.41(7) yes
Cl(5) Sb(1) Cl(1) 162.33(9) yes
S(1) Sb(1) Cl(1) 75.26(5) yes
Sb(1) Cl(2) Ru(2) 93.29(7) yes
Cl(4) Sb(1) Cl(2) 156.68(8) yes
Cl(5) Sb(1) Cl(2) 99.98(8) yes
S(1) Sb(1) Cl(2) 74.41(6) yes
Cl(5) Sb(1) Cl(4) 92.73(9) yes
S(1) Sb(1) Cl(4) 86.90(8) yes
S(1) Sb(1) Cl(5) 87.07(8) yes
Sb(1) S(1) Ru(1) 104.57(7) yes
Sb(1) S(1) Ru(2) 105.73(8) yes
Cl(7) Sb(2) Cl(6) 91.08(10) yes
Cl(8) Sb(2) Cl(6) 92.05(10) yes
Cl(8) Sb(2) Cl(7) 93.92(9) yes
Cl(1) Ru(1) Ru(2) 95.80(5) yes
Ru(1) Ru(2) Cl(2) 98.53(5) yes
Ru(1) Ru(2) S(1) 51.92(4) yes
S(1) Ru(1) Ru(2) 51.66(5) yes
Ru(1) Ru(2) Cl(3) 52.58(5) yes
Cl(3) Ru(1) Ru(2) 53.00(4) yes
C(1) Ru(1) Ru(2) 121.9(2) yes
C(2) Ru(1) Ru(2) 153.0(2) yes
C(3) Ru(1) Ru(2) 166.7(2) yes
C(4) Ru(1) Ru(2) 131.6(2) yes
C(5) Ru(1) Ru(2) 112.55(19) yes
Ru(1) Ru(2) C(12) 147.5(2) yes
Ru(1) Ru(2) C(13) 168.1(2) yes
Ru(1) Ru(2) C(14) 132.2(2) yes
Ru(1) Ru(2) C(15) 109.57(19) yes
Ru(1) Ru(2) C(16) 115.9(2) yes
S(1) Ru(1) Cl(1) 86.88(7) yes
Cl(3) Ru(1) Cl(1) 86.41(8) yes
C(1) Ru(1) Cl(1) 133.29(19) yes
C(2) Ru(1) Cl(1) 96.4(2) yes
C(3) Ru(1) Cl(1) 86.9(2) yes
C(4) Ru(1) Cl(1) 114.0(2) yes
C(5) Ru(1) Cl(1) 149.4(2) yes
Ru(1) Cl(3) Ru(2) 74.42(5) yes
S(1) Ru(1) Cl(3) 102.94(7) yes
C(1) Ru(1) Cl(3) 94.9(2) yes
C(2) Ru(1) Cl(3) 104.0(2) yes
C(3) Ru(1) Cl(3) 140.3(2) yes
C(4) Ru(1) Cl(3) 156.0(2) yes
C(5) Ru(1) Cl(3) 119.5(2) yes
Ru(1) S(1) Ru(2) 76.42(6) yes
C(1) Ru(1) S(1) 137.24(19) yes
C(2) Ru(1) S(1) 153.1(2) yes
C(3) Ru(1) S(1) 115.7(2) yes
C(4) Ru(1) S(1) 91.2(2) yes
C(5) Ru(1) S(1) 101.35(18) yes
Ru(1) C(1) C(2) 68.5(4) yes
C(2) Ru(1) C(1) 38.0(3) yes
C(3) Ru(1) C(1) 63.0(3) yes
C(4) Ru(1) C(1) 62.2(3) yes
Ru(1) C(1) C(5) 72.6(4) yes
C(5) Ru(1) C(1) 37.3(2) yes
Ru(1) C(1) C(6) 127.0(6) yes
Ru(1) C(2) C(1) 73.4(4) yes
Ru(1) C(2) C(3) 73.8(4) yes
C(3) Ru(1) C(2) 38.3(3) yes
C(4) Ru(1) C(2) 63.0(3) yes
C(5) Ru(1) C(2) 63.4(2) yes
Ru(1) C(2) C(8) 123.8(6) yes
Ru(1) C(3) C(2) 67.9(5) yes
Ru(1) C(3) C(4) 72.1(5) yes
C(4) Ru(1) C(3) 37.1(3) yes
C(5) Ru(1) C(3) 62.9(3) yes
Ru(1) C(3) C(9) 129.2(7) yes
Ru(1) C(4) C(3) 70.8(5) yes
Ru(1) C(4) C(5) 71.3(5) yes
C(5) Ru(1) C(4) 37.4(3) yes
Ru(1) C(4) C(10) 129.1(7) yes
Ru(1) C(5) C(1) 70.1(4) yes
Ru(1) C(5) C(4) 71.3(4) yes
Ru(1) C(5) C(11) 132.1(6) yes
S(1) Ru(2) Cl(2) 86.51(8) yes
Cl(3) Ru(2) Cl(2) 90.24(7) yes
C(12) Ru(2) Cl(2) 96.6(2) yes
C(13) Ru(2) Cl(2) 88.6(2) yes
C(14) Ru(2) Cl(2) 115.4(2) yes
C(15) Ru(2) Cl(2) 150.8(2) yes
C(16) Ru(2) Cl(2) 133.8(2) yes
S(1) Ru(2) Cl(3) 102.78(6) yes
C(12) Ru(2) Cl(3) 155.9(2) yes
C(13) Ru(2) Cl(3) 118.3(2) yes
C(14) Ru(2) Cl(3) 92.93(19) yes
C(15) Ru(2) Cl(3) 100.31(19) yes
C(16) Ru(2) Cl(3) 134.8(2) yes
C(12) Ru(2) S(1) 100.7(2) yes
C(13) Ru(2) S(1) 138.6(2) yes
C(14) Ru(2) S(1) 153.1(2) yes
C(15) Ru(2) S(1) 117.0(2) yes
C(16) Ru(2) S(1) 91.3(2) yes
Ru(2) C(12) C(13) 73.2(4) yes
C(13) Ru(2) C(12) 39.2(3) yes
C(14) Ru(2) C(12) 63.2(3) yes
C(15) Ru(2) C(12) 63.7(3) yes
Ru(2) C(12) C(16) 72.2(4) yes
C(16) Ru(2) C(12) 38.7(3) yes
Ru(2) C(12) C(17) 126.9(6) yes
Ru(2) C(13) C(12) 67.6(4) yes
Ru(2) C(13) C(14) 73.7(5) yes
C(14) Ru(2) C(13) 36.1(3) yes
C(15) Ru(2) C(13) 62.4(3) yes
C(16) Ru(2) C(13) 63.8(3) yes
Ru(2) C(13) C(19) 126.5(6) yes
Ru(2) C(14) C(13) 70.1(5) yes
Ru(2) C(14) C(15) 69.9(4) yes
C(15) Ru(2) C(14) 37.6(3) yes
C(16) Ru(2) C(14) 62.5(3) yes
Ru(2) C(14) C(20) 127.1(6) yes
Ru(2) C(15) C(14) 72.5(4) yes
Ru(2) C(15) C(16) 69.6(4) yes
C(16) Ru(2) C(15) 37.2(2) yes
Ru(2) C(15) C(21) 130.8(5) yes
Ru(2) C(16) C(12) 69.1(4) yes
Ru(2) C(16) C(15) 73.3(4) yes
Ru(2) C(16) C(22) 128.0(6) yes
C(1) C(2) C(3) 108.4(6) yes
C(5) C(1) C(2) 108.5(7) yes
C(6) C(1) C(2) 125.8(6) yes
C(1) C(2) C(8) 125.5(8) yes
C(1) C(5) C(4) 106.9(6) yes
C(6) C(1) C(5) 125.6(7) yes
C(1) C(5) C(11) 127.3(8) yes
C(1) C(6) C(7) 107.4(8) yes
C(2) C(3) C(4) 106.9(8) yes
C(8) C(2) C(3) 125.8(8) yes
C(2) C(3) C(9) 125.7(8) yes
C(3) C(4) C(5) 109.1(7) yes
C(9) C(3) C(4) 127.2(9) yes
C(3) C(4) C(10) 124.2(9) yes
C(10) C(4) C(5) 126.3(8) yes
C(4) C(5) C(11) 124.8(7) yes
C(12) C(13) C(14) 108.1(8) yes
C(16) C(12) C(13) 106.6(7) yes
C(17) C(12) C(13) 125.0(8) yes
C(12) C(13) C(19) 126.0(9) yes
C(12) C(16) C(15) 108.6(7) yes
C(17) C(12) C(16) 127.8(8) yes
C(12) C(16) C(22) 124.3(7) yes
C(12) C(17) C(18) 110.7(9) yes
C(13) C(14) C(15) 108.6(7) yes
C(19) C(13) C(14) 125.9(9) yes
C(13) C(14) C(20) 127.8(9) yes
C(14) C(15) C(16) 108.0(6) yes
C(20) C(14) C(15) 123.6(8) yes
C(14) C(15) C(21) 123.0(8) yes
C(21) C(15) C(16) 128.3(8) yes
C(15) C(16) C(22) 126.8(7) yes
C(1) C(6) H(1) 109.5757 no
C(1) C(6) H(2) 110.1762 no
C(2) C(8) H(6) 109.2311 no
C(2) C(8) H(8) 109.5851 no
C(2) C(8) H(7) 109.5922 no
C(3) C(9) H(9) 109.9086 no
C(3) C(9) H(11) 108.4858 no
C(3) C(9) H(10) 110.0154 no
C(4) C(10) H(12) 108.5208 no
C(4) C(10) H(14) 109.7459 no
C(4) C(10) H(13) 110.1374 no
C(5) C(11) H(15) 109.3062 no
C(5) C(11) H(17) 109.7155 no
C(5) C(11) H(16) 109.3895 no
H(1) C(6) C(7) 109.8735 no
H(2) C(6) C(7) 110.3521 no
C(6) C(7) H(3) 109.1928 no
C(6) C(7) H(4) 109.5476 no
C(6) C(7) H(5) 109.6732 no
H(2) C(6) H(1) 109.4587 no
H(4) C(7) H(3) 109.4709 no
H(5) C(7) H(3) 109.4670 no
H(5) C(7) H(4) 109.4753 no
H(8) C(8) H(6) 109.4732 no
H(7) C(8) H(6) 109.4708 no
H(8) C(8) H(7) 109.4746 no
H(11) C(9) H(9) 109.4725 no
H(10) C(9) H(9) 109.4685 no
H(11) C(9) H(10) 109.4719 no
H(14) C(10) H(12) 109.4688 no
H(13) C(10) H(12) 109.4748 no
H(14) C(10) H(13) 109.4752 no
H(17) C(11) H(15) 109.4700 no
H(16) C(11) H(15) 109.4725 no
H(17) C(11) H(16) 109.4733 no
C(12) C(17) H(18) 108.9541 no
C(12) C(17) H(19) 109.0776 no
C(13) C(19) H(23) 108.5036 no
C(13) C(19) H(25) 109.3237 no
C(13) C(19) H(24) 110.5803 no
C(14) C(20) H(26) 110.0520 no
C(14) C(20) H(28) 109.1982 no
C(14) C(20) H(27) 109.1546 no
C(15) C(21) H(29) 109.6805 no
C(15) C(21) H(31) 109.4644 no
C(15) C(21) H(30) 109.2661 no
C(16) C(22) H(32) 109.8762 no
C(16) C(22) H(34) 109.3873 no
C(16) C(22) H(33) 109.1480 no
H(18) C(17) C(18) 109.5385 no
H(19) C(17) C(18) 109.1131 no
C(17) C(18) H(20) 109.7177 no
C(17) C(18) H(21) 109.7509 no
C(17) C(18) H(22) 108.9395 no
H(19) C(17) H(18) 109.4587 no
H(21) C(18) H(20) 109.4785 no
H(22) C(18) H(20) 109.4665 no
H(22) C(18) H(21) 109.4729 no
H(25) C(19) H(23) 109.4736 no
H(24) C(19) H(23) 109.4717 no
H(25) C(19) H(24) 109.4678 no
H(28) C(20) H(26) 109.4716 no
H(27) C(20) H(26) 109.4781 no
H(28) C(20) H(27) 109.4712 no
H(31) C(21) H(29) 109.4720 no
H(30) C(21) H(29) 109.4724 no
H(31) C(21) H(30) 109.4717 no
H(34) C(22) H(32) 109.4756 no
H(33) C(22) H(32) 109.4684 no
H(34) C(22) H(33) 109.4709 no

loop_
_geom_bond_atom_site_label_1
_geom_bond_atom_site_label_2
_geom_bond_distance
_geom_bond_publ_flag
Sb(1) Cl(1) 2.8228(19) yes
Sb(1) Cl(2) 2.846(2) yes
Sb(1) Cl(4) 2.473(2) yes
Sb(1) Cl(5) 2.447(2) yes
Sb(1) S(1) 2.519(2) yes
Sb(2) Cl(6) 2.414(3) yes
Sb(2) Cl(7) 2.394(2) yes
Sb(2) Cl(8) 2.357(2) yes
Ru(1) Ru(2) 2.8635(9) yes
Ru(1) Cl(1) 2.436(2) yes
Ru(1) Cl(3) 2.361(2) yes
Ru(1) S(1) 2.3189(17) yes
Ru(1) C(1) 2.208(7) yes
Ru(1) C(2) 2.144(7) yes
Ru(1) C(3) 2.221(9) yes
Ru(1) C(4) 2.239(9) yes
Ru(1) C(5) 2.240(8) yes
Ru(2) Cl(2) 2.437(2) yes
Ru(2) Cl(3) 2.3741(16) yes
Ru(2) S(1) 2.311(2) yes
Ru(2) C(12) 2.138(6) yes
Ru(2) C(13) 2.214(9) yes
Ru(2) C(14) 2.260(9) yes
Ru(2) C(15) 2.226(7) yes
Ru(2) C(16) 2.178(7) yes
C(1) C(2) 1.420(11) yes
C(1) C(5) 1.423(10) yes
C(1) C(6) 1.530(13) yes
C(2) C(3) 1.433(12) yes
C(2) C(8) 1.509(12) yes
C(3) C(4) 1.420(11) yes
C(3) C(9) 1.490(15) yes
C(4) C(5) 1.435(13) yes
C(4) C(10) 1.507(13) yes
C(5) C(11) 1.500(12) yes
C(6) C(7) 1.537(15) yes
C(12) C(13) 1.463(13) yes
C(12) C(16) 1.431(12) yes
C(12) C(17) 1.507(12) yes
C(13) C(14) 1.387(12) yes
C(13) C(19) 1.507(15) yes
C(14) Ru(2) 2.260(9) yes
C(14) C(13) 1.387(12) yes
C(14) C(15) 1.445(12) yes
C(14) C(20) 1.502(13) yes
C(15) C(14) 1.445(12) yes
C(15) C(16) 1.404(11) yes
C(15) C(21) 1.491(12) yes
C(16) C(22) 1.495(13) yes
C(17) C(18) 1.515(14) yes
C(20) C(14) 1.502(13) yes
C(6) H(1) 0.9500 no
C(6) H(2) 0.9500 no
C(7) H(3) 0.9499 no
C(7) H(4) 0.9500 no
C(7) H(5) 0.9500 no
C(8) H(6) 0.9501 no
C(8) H(7) 0.9500 no
C(8) H(8) 0.9500 no
C(9) H(9) 0.9500 no
C(9) H(10) 0.9500 no
C(9) H(11) 0.9500 no
C(10) H(12) 0.9500 no
C(10) H(13) 0.9499 no
C(10) H(14) 0.9500 no
C(11) H(15) 0.9500 no
C(11) H(16) 0.9500 no
C(11) H(17) 0.9500 no
C(17) H(18) 0.9501 no
C(17) H(19) 0.9500 no
C(18) H(20) 0.9500 no
C(18) H(21) 0.9501 no
C(18) H(22) 0.9499 no
C(19) H(23) 0.9500 no
C(19) H(24) 0.9500 no
C(19) H(25) 0.9501 no
C(20) H(26) 0.9500 no
C(20) H(27) 0.9500 no
C(20) H(28) 0.9500 no
C(21) H(29) 0.9500 no
C(21) H(30) 0.9501 no
C(21) H(31) 0.9500 no
C(22) H(32) 0.9500 no
C(22) H(33) 0.9499 no
C(22) H(34) 0.9500 no

loop_
_geom_contact_atom_site_label_1
_geom_contact_atom_site_label_2
_geom_contact_distance
_geom_contact_site_symmetry_2
Sb(1) Ru(1) 3.8286(12) .
Sb(1) Ru(2) 3.8520(11) .
Sb(1) Cl(6) 3.827(3) 1_655
Sb(1) Cl(7) 3.805(2) .
Sb(2) Cl(1) 3.042(2) .
Sb(2) Cl(2) 3.4628(19) .
Sb(2) Cl(3) 3.778(2) .
Sb(2) Cl(4) 3.122(2) 1_455
Sb(2) Cl(5) 3.978(3) 1_455
